data_7715109
loop_
_publ_author_name
'Knighton, Richard C.'
'Pope, Simon J. A.'

_publ_section_title
;
 Synthesis and luminescent properties of hetero-bimetallic and
 hetero-trimetallic Ru(II)/Au(I) or Ir(III)/Au(I) complexes.
;
_journal_issue 9
_journal_name_full 'Dalton transactions (Cambridge, England : 2003)'
_journal_page_first 4165
_journal_page_last 4174
_journal_paper_doi 10.1039/d3dt03690a
_journal_volume 53
_journal_year 2024
_chemical_formula_moiety 'C53 H45 Au N8 P Ru, 3(F6 P)'
_chemical_formula_sum 'C53 H45 Au F18 N8 P4 Ru'
_chemical_formula_weight 1557.88
_space_group_crystal_system monoclinic
_space_group_IT_number 14
_space_group_name_Hall '-P 2yn'
_space_group_name_H-M_alt 'P 1 21/n 1'
_atom_sites_solution_hydrogens mixed
_atom_sites_solution_primary dual
_audit_creation_date 2023-09-18
_audit_creation_method
;
Olex2 1.5
(compiled 2023.08.24 svn.re1ec1418 for OlexSys, GUI svn.r6817)
;
_audit_update_record
;
2023-09-18 deposited with the CCDC.	2024-01-31 downloaded from the CCDC.
;
_cell_angle_alpha 90
_cell_angle_beta 98.515(2)
_cell_angle_gamma 90
_cell_formula_units_Z 4
_cell_length_a 13.5010(3)
_cell_length_b 21.5970(4)
_cell_length_c 20.6880(5)
_cell_measurement_reflns_used 25124
_cell_measurement_temperature 293(2)
_cell_measurement_theta_max 29.2620
_cell_measurement_theta_min 3.4090
_cell_volume 5965.7(2)
_computing_cell_refinement 'CrysAlisPro 1.171.42.90a (Rigaku OD, 2023)'
_computing_data_collection 'CrysAlisPro 1.171.42.90a (Rigaku OD, 2023)'
_computing_data_reduction 'CrysAlisPro 1.171.42.90a (Rigaku OD, 2023)'
_computing_molecular_graphics 'Olex2 1.5 (Dolomanov et al., 2009)'
_computing_publication_material 'Olex2 1.5 (Dolomanov et al., 2009)'
_computing_structure_refinement 'SHELXL 2019/3 (Sheldrick, 2015)'
_computing_structure_solution 'SHELXT 2018/2 (Sheldrick, 2018)'
_diffrn_ambient_temperature 293(2)
_diffrn_detector 'CCD plate'
_diffrn_detector_area_resol_mean 10.5082
_diffrn_detector_type Atlas
_diffrn_measured_fraction_theta_full 0.997
_diffrn_measured_fraction_theta_max 0.876
_diffrn_measurement_details
;
List of Runs (angles in degrees, time in seconds):

  # Type    Start    End  Width  t~exp~   \w     \q     \k     \f   Frames
#--------------------------------------------------------------------------
  1  \w     71.00  97.00   1.00   41.86    --   10.51 178.00-150.00   26
  2  \w    -44.00  11.00   1.00   41.86    --  -11.44  77.00   0.00   55
  3  \w      0.00  29.00   1.00   41.86    --  -11.44  38.00 -30.00   29
  4  \w    -84.00 -17.00   1.00   41.86    --  -11.44 -38.00  90.00   67
  5  \w    -54.00  54.00   1.00   41.86    --  -11.44   0.00-180.00  108
  6  \w    -36.00  63.00   1.00   41.86    --  -11.44  38.00-120.00   99
;
_diffrn_measurement_device 'four-circle diffractometer'
_diffrn_measurement_device_type 'SuperNova, Dual, Cu at home/near, Atlas'
_diffrn_measurement_method '\w scans'
_diffrn_orient_matrix_type 'CrysAlisPro convention (1999,Acta A55,543-557)'
_diffrn_orient_matrix_UB_11 -0.0341361000
_diffrn_orient_matrix_UB_12 -0.0156752000
_diffrn_orient_matrix_UB_13 0.0172746000
_diffrn_orient_matrix_UB_21 -0.0356781000
_diffrn_orient_matrix_UB_22 0.0238765000
_diffrn_orient_matrix_UB_23 -0.0082949000
_diffrn_orient_matrix_UB_31 -0.0195919000
_diffrn_orient_matrix_UB_32 -0.0162029000
_diffrn_orient_matrix_UB_33 -0.0288936000
_diffrn_radiation_monochromator mirror
_diffrn_radiation_probe x-ray
_diffrn_radiation_type 'Mo K\a'
_diffrn_radiation_wavelength 0.71073
_diffrn_reflns_av_R_equivalents 0.0501
_diffrn_reflns_av_unetI/netI 0.0456
_diffrn_reflns_Laue_measured_fraction_full 0.997
_diffrn_reflns_Laue_measured_fraction_max 0.876
_diffrn_reflns_limit_h_max 18
_diffrn_reflns_limit_h_min -18
_diffrn_reflns_limit_k_max 29
_diffrn_reflns_limit_k_min -29
_diffrn_reflns_limit_l_max 28
_diffrn_reflns_limit_l_min -28
_diffrn_reflns_number 62240
_diffrn_reflns_point_group_measured_fraction_full 0.997
_diffrn_reflns_point_group_measured_fraction_max 0.876
_diffrn_reflns_theta_full 25.242
_diffrn_reflns_theta_max 29.915
_diffrn_reflns_theta_min 3.432
_diffrn_source 'micro-focus sealed X-ray tube'
_diffrn_source_type 'SuperNova (Mo) X-ray Source'
_exptl_absorpt_coefficient_mu 2.917
_exptl_absorpt_correction_T_max 1.000
_exptl_absorpt_correction_T_min 0.422
_exptl_absorpt_correction_type gaussian
_exptl_absorpt_process_details
;
CrysAlisPro 1.171.42.90a (Rigaku Oxford Diffraction, 2023)
Numerical absorption correction based on gaussian integration over
a multifaceted crystal model
Empirical absorption correction using spherical harmonics,
implemented in SCALE3 ABSPACK scaling algorithm.
;
_exptl_crystal_colour 'clear orange'
_exptl_crystal_colour_lustre clear
_exptl_crystal_colour_primary orange
_exptl_crystal_density_diffrn 1.735
_exptl_crystal_description plate
_exptl_crystal_F_000 3056
_exptl_crystal_recrystallization_method MeCn/MeOH
_exptl_crystal_size_max 0.46
_exptl_crystal_size_mid 0.21
_exptl_crystal_size_min 0.07
_refine_diff_density_max 0.828
_refine_diff_density_min -0.820
_refine_diff_density_rms 0.083
_refine_ls_extinction_method none
_refine_ls_goodness_of_fit_ref 1.041
_refine_ls_hydrogen_treatment mixed
_refine_ls_matrix_type full
_refine_ls_number_parameters 867
_refine_ls_number_reflns 15106
_refine_ls_number_restraints 180
_refine_ls_restrained_S_all 1.044
_refine_ls_R_factor_all 0.0738
_refine_ls_R_factor_gt 0.0373
_refine_ls_shift/su_max 0.002
_refine_ls_shift/su_mean 0.000
_refine_ls_structure_factor_coef Fsqd
_refine_ls_weighting_details 'w=1/[\s^2^(Fo^2^)+(0.0307P)^2^+3.3783P] where P=(Fo^2^+2Fc^2^)/3'
_refine_ls_weighting_scheme calc
_refine_ls_wR_factor_gt 0.0735
_refine_ls_wR_factor_ref 0.0874
_reflns_Friedel_coverage 0.000
_reflns_number_gt 10255
_reflns_number_total 15106
_reflns_threshold_expression 'I > 2\s(I)'
_cod_data_source_file d3dt03690a2.cif
_cod_data_source_block sjp2310
_cod_depositor_comments 'Adding full bibliography for 7715107--7715109.cif.'
_cod_database_code 7715109
_shelx_shelxl_version_number 2019/3
_chemical_oxdiff_formula 'c53 h46 n8 P4 F18  Au Ru '
_shelx_space_group_comment
;
The symmetry employed for this shelxl refinement is uniquely defined
by the following loop, which should always be used as a source of
symmetry information in preference to the above space-group names.
They are only intended as comments.
;
_shelx_estimated_absorpt_t_max 0.822
_shelx_estimated_absorpt_t_min 0.347
_olex2_refinement_description
;
1. Fixed Uiso
 At 1.2 times of:
  All C(H) groups, All C(H,H) groups
 At 1.5 times of:
  All C(H,H,H) groups
2. Restrained distances
 P004-F3 \\sim P004-F3A
 with sigma of 0.02
 P004-F5 \\sim P004-F5A
 with sigma of 0.02
 P004-F6 \\sim P004-F6A
 with sigma of 0.02
 P004-F9 \\sim P004-F9A
 with sigma of 0.02
 P005-F012 \\sim P005-F2
 with sigma of 0.02
 P005-F019 \\sim P005-F1
 with sigma of 0.02
 P005-F025 \\sim P005-F4
 with sigma of 0.02
 P005-F026 \\sim P005-F0
 with sigma of 0.02
 P006-F016 \\sim P006-F8
 with sigma of 0.02
 P006-F01R \\sim P006-F01S
 with sigma of 0.02
 P006-F028 \\sim P006-F7
 with sigma of 0.02
 P006-F02B \\sim P006-F02C
 with sigma of 0.02
 C65-C66 \\sim C64-C63
 with sigma of 0.02
 C60-C61 \\sim C69-C68
 with sigma of 0.02
 C61-C62 \\sim C68-C67
 with sigma of 0.02
 C66-C62 \\sim C63-C67
 with sigma of 0.02
 P46-C65 \\sim P46-C64
 with sigma of 0.04
 P46-C60 \\sim P46-C69
 with sigma of 0.04
 C65-C60 \\sim C64-C69
 with sigma of 0.04
 C65-C62 \\sim C64-C67
 with sigma of 0.04
 C60-C62 \\sim C69-C67
 with sigma of 0.04
 C61-C66 \\sim C68-C63
 with sigma of 0.04
3. Rigid bond restraints
 F6, P004, F9, F5, F00E, F00F, F3
 with sigma for 1-2 distances of 0.01 and sigma for 1-3 distances of 0.01
4. Uiso/Uaniso restraints and constraints
F6 \\sim P004 \\sim F9 \\sim F5 \\sim F00E \\sim F00F \\sim F3: within 2A with
sigma of 0.04 and sigma for terminal atoms of 0.08 within 2A
Uanis(F6) \\sim Ueq, Uanis(P004) \\sim Ueq, Uanis(F9) \\sim Ueq, Uanis(F5)
\\sim Ueq, Uanis(F00E) \\sim Ueq, Uanis(F00F) \\sim Ueq, Uanis(F3) \\sim Ueq:
with sigma of 0.1 and sigma for terminal atoms of 0.2
Uanis(C65) = Uanis(C60) = Uanis(C61) = Uanis(C66) = Uanis(C62) = Uanis(C68) =
Uanis(C67) = Uanis(C63) = Uanis(C64) = Uanis(C69) = Uanis(C59)
5. Rigid body (RIGU) restrains
 F6, P004, F9, F5, F00E, F00F, F3
 with sigma for 1-2 distances of 0.004 and sigma for 1-3 distances of 0.004
6. Others
 Sof(F9A)=Sof(F3A)=Sof(F6A)=Sof(F5A)=1-FVAR(1)
 Sof(F3)=Sof(F5)=Sof(F6)=Sof(F9)=FVAR(1)
 Sof(F0)=Sof(F1)=Sof(F2)=Sof(F4)=1-FVAR(2)
 Sof(F012)=Sof(F019)=Sof(F025)=Sof(F026)=FVAR(2)
 Sof(F02C)=Sof(F7)=Sof(F01S)=Sof(F8)=1-FVAR(3)
 Sof(F016)=Sof(F01R)=Sof(F028)=Sof(F02B)=FVAR(3)
 Sof(C68)=Sof(H68)=Sof(C67)=Sof(H67)=Sof(C63)=Sof(H63)=Sof(C64)=Sof(H64)=
 Sof(C69)=Sof(H69)=1-FVAR(4)
 Sof(C65)=Sof(H65)=Sof(C60)=Sof(H60)=Sof(C61)=Sof(H61)=Sof(C66)=Sof(H66)=
 Sof(C62)=Sof(H62)=FVAR(4)
7.a Secondary CH2 refined with riding coordinates:
 C38(H38A,H38B)
7.b Aromatic/amide H refined with riding coordinates:
 C36(H36), C27(H27), C40(H40), C3(H3), C24(H24), C5(H5), C41(H41), C9(H9),
 C54(H54), C49(H49), C52(H52), C21(H21), C23(H23), C12(H12), C4(H4), C50(H50),
 C55(H55), C11(H11), C10(H10), C28(H28), C48(H48), C6(H6), C30(H30), C15(H15),
 C22(H22), C34(H34), C58(H58), C33(H33), C17(H17), C16(H16), C56(H56), C18(H18),
  C51(H51), C29(H29), C57(H57), C65(H65), C60(H60), C61(H61), C66(H66),
 C62(H62), C68(H68), C67(H67), C63(H63), C69(H69)
7.c Idealised Me refined as rotating group:
 C44(H44A,H44B,H44C)
;
_olex2_submission_special_instructions 'No special instructions were received'
_oxdiff_exptl_absorpt_empirical_details
;
Empirical correction (ABSPACK) includes:
- Absorption correction using spherical harmonics
- Frame scaling
;
_oxdiff_exptl_absorpt_empirical_full_max 1.851
_oxdiff_exptl_absorpt_empirical_full_min 0.667

loop_
_space_group_symop_operation_xyz
'x, y, z'
'-x+1/2, y+1/2, -z+1/2'
'-x, -y, -z'
'x-1/2, -y-1/2, z-1/2'

loop_
_atom_site_label
_atom_site_type_symbol
_atom_site_fract_x
_atom_site_fract_y
_atom_site_fract_z
_atom_site_U_iso_or_equiv
_atom_site_adp_type
_atom_site_occupancy
_atom_site_site_symmetry_order
_atom_site_calc_flag
_atom_site_refinement_flags_posn
_atom_site_refinement_flags_adp
_atom_site_refinement_flags_occupancy
_atom_site_disorder_assembly
_atom_site_disorder_group
Au45 Au 0.46645(2) 0.70509(2) 0.42831(2) 0.04996(6) Uani 1 1 d . . . . .
Ru1 Ru 0.87435(2) 0.70027(2) 0.34489(2) 0.03399(7) Uani 1 1 d . . . . .
P46 P 0.39762(9) 0.80031(4) 0.40214(5) 0.0542(3) Uani 1 1 d D . . . .
P004 P 0.88760(8) 0.84995(5) 0.12947(5) 0.0532(3) Uani 1 1 d D U . . .
P005 P 0.34067(9) 0.56218(5) 0.15095(6) 0.0577(3) Uani 1 1 d D . . . .
P006 P 0.92107(10) 0.56880(6) 0.62303(6) 0.0686(3) Uani 1 1 d D . . . .
N26 N 0.9346(2) 0.78675(12) 0.36773(14) 0.0409(7) Uani 1 1 d . . . . .
N37 N 0.8161(2) 0.72090(12) 0.42781(12) 0.0359(6) Uani 1 1 d . . . . .
N2 N 0.9445(2) 0.67611(12) 0.26602(13) 0.0389(6) Uani 1 1 d . . . . .
N13 N 1.0057(2) 0.66128(12) 0.39109(14) 0.0411(7) Uani 1 1 d . . . . .
N39 N 0.6059(2) 0.60912(12) 0.49757(13) 0.0400(7) Uani 1 1 d . . . . .
N25 N 0.7982(2) 0.61896(12) 0.32301(13) 0.0379(6) Uani 1 1 d . . . . .
N14 N 0.7439(2) 0.73188(13) 0.29096(13) 0.0401(7) Uani 1 1 d . . . . .
F00E F 0.7964(2) 0.80366(12) 0.12068(16) 0.0909(9) Uani 1 1 d . U . . .
F00F F 0.9804(2) 0.89518(14) 0.13761(17) 0.1111(12) Uani 1 1 d . U . . .
N42 N 0.5151(2) 0.56690(14) 0.41691(15) 0.0500(8) Uani 1 1 d . . . . .
F00H F 0.2506(2) 0.60339(15) 0.11957(14) 0.0993(10) Uani 1 1 d . . . . .
C36 C 0.7554(3) 0.68402(15) 0.45682(16) 0.0387(8) Uani 1 1 d . . . . .
H36 H 0.737752 0.645880 0.437631 0.046 Uiso 1 1 calc R U . . .
C43 C 0.5305(3) 0.62075(15) 0.44885(16) 0.0407(8) Uani 1 1 d . . . . .
C31 C 0.9053(3) 0.81472(17) 0.42059(18) 0.0491(9) Uani 1 1 d . . . . .
C20 C 0.7085(3) 0.62446(16) 0.28366(18) 0.0476(9) Uani 1 1 d . . . . .
F00M F 0.4337(3) 0.52373(16) 0.18366(18) 0.1270(14) Uani 1 1 d . . . . .
C32 C 0.8410(3) 0.77649(16) 0.45577(18) 0.0475(9) Uani 1 1 d . . . . .
C27 C 0.9946(3) 0.81883(17) 0.3340(2) 0.0531(10) Uani 1 1 d . . . . .
H27 H 1.017643 0.799709 0.298781 0.064 Uiso 1 1 calc R U . . .
C35 C 0.7181(3) 0.69908(16) 0.51281(17) 0.0431(8) Uani 1 1 d . . . . .
C47 C 0.3177(3) 0.79743(17) 0.32369(18) 0.0507(10) Uani 1 1 d . . . . .
C38 C 0.6510(3) 0.65597(16) 0.54350(16) 0.0435(8) Uani 1 1 d . . . . .
H38A H 0.689710 0.635692 0.580820 0.052 Uiso 1 1 calc R U . . .
H38B H 0.598476 0.679762 0.559162 0.052 Uiso 1 1 calc R U . . .
C40 C 0.6374(3) 0.54908(17) 0.4957(2) 0.0556(10) Uani 1 1 d . . . . .
H40 H 0.688794 0.530403 0.523919 0.067 Uiso 1 1 calc R U . . .
C19 C 0.6764(3) 0.68825(17) 0.26756(19) 0.0494(9) Uani 1 1 d . . . . .
C53 C 0.3174(3) 0.82890(17) 0.45834(18) 0.0570(11) Uani 1 1 d . . . . .
C3 C 0.9035(3) 0.68011(17) 0.20271(18) 0.0498(9) Uani 1 1 d . . . . .
H3 H 0.844852 0.702770 0.191904 0.060 Uiso 1 1 calc R U . . .
C7 C 1.0304(3) 0.64324(16) 0.28077(18) 0.0457(9) Uani 1 1 d . . . . .
C8 C 1.0690(3) 0.64027(16) 0.35109(19) 0.0476(9) Uani 1 1 d . . . . .
F00Y F 0.8143(2) 0.54064(18) 0.62634(19) 0.1263(13) Uani 1 1 d . . . . .
C24 C 0.8319(3) 0.56182(16) 0.33937(19) 0.0499(9) Uani 1 1 d . . . . .
H24 H 0.892731 0.557648 0.366708 0.060 Uiso 1 1 calc R U . . .
C5 C 1.0300(4) 0.6178(2) 0.1687(2) 0.0728(13) Uani 1 1 d . . . . .
H5 H 1.058204 0.597812 0.136060 0.087 Uiso 1 1 calc R U . . .
C41 C 0.5799(3) 0.52265(18) 0.4453(2) 0.0649(12) Uani 1 1 d . . . . .
H41 H 0.583091 0.481682 0.431944 0.078 Uiso 1 1 calc R U . . .
F012 F 0.3650(11) 0.5511(5) 0.0803(4) 0.105(4) Uani 0.64(2) 1 d D . P A 1
C9 C 1.1627(3) 0.6181(2) 0.3758(2) 0.0665(12) Uani 1 1 d . . . . .
H9 H 1.206238 0.605219 0.347616 0.080 Uiso 1 1 calc R U . . .
C54 C 0.2681(4) 0.7874(2) 0.4924(2) 0.0716(13) Uani 1 1 d . . . . .
H54 H 0.280462 0.745241 0.488628 0.086 Uiso 1 1 calc R U . . .
C49 C 0.1928(3) 0.8401(2) 0.2415(2) 0.0665(12) Uani 1 1 d . . . . .
H49 H 0.152753 0.873266 0.225109 0.080 Uiso 1 1 calc R U . . .
F016 F 0.941(3) 0.5281(12) 0.5686(13) 0.260(19) Uani 0.297(18) 1 d D . P B 1
C52 C 0.3117(4) 0.74309(19) 0.2880(2) 0.0663(12) Uani 1 1 d . . . . .
H52 H 0.352610 0.709898 0.303070 0.080 Uiso 1 1 calc R U . . .
C44 C 0.4385(4) 0.5560(2) 0.3600(2) 0.0737(13) Uani 1 1 d . . . . .
H44A H 0.383534 0.533629 0.373312 0.111 Uiso 1 1 calc R U . . .
H44B H 0.466886 0.532220 0.328019 0.111 Uiso 1 1 calc R U . . .
H44C H 0.415083 0.594957 0.341311 0.111 Uiso 1 1 calc R U . . .
F019 F 0.3061(9) 0.5752(6) 0.2191(4) 0.106(4) Uani 0.64(2) 1 d D . P A 1
C21 C 0.6548(4) 0.5728(2) 0.2608(2) 0.0715(13) Uani 1 1 d . . . . .
H21 H 0.593592 0.577352 0.234008 0.086 Uiso 1 1 calc R U . . .
C23 C 0.7805(4) 0.50933(18) 0.3175(2) 0.0684(13) Uani 1 1 d . . . . .
H23 H 0.806121 0.470421 0.329893 0.082 Uiso 1 1 calc R U . . .
C12 C 1.0346(3) 0.65722(17) 0.45554(19) 0.0530(10) Uani 1 1 d . . . . .
H12 H 0.990732 0.670526 0.483342 0.064 Uiso 1 1 calc R U . . .
C4 C 0.9449(3) 0.6521(2) 0.1535(2) 0.0614(11) Uani 1 1 d . . . . .
H4 H 0.915291 0.656506 0.110228 0.074 Uiso 1 1 calc R U . . .
C50 C 0.1872(4) 0.7856(2) 0.2091(2) 0.0700(13) Uani 1 1 d . . . . .
H50 H 0.141636 0.781271 0.170978 0.084 Uiso 1 1 calc R U . . .
C55 C 0.2008(5) 0.8067(3) 0.5321(3) 0.0902(16) Uani 1 1 d . . . . .
H55 H 0.167272 0.777705 0.554100 0.108 Uiso 1 1 calc R U . . .
C11 C 1.1266(4) 0.6342(2) 0.4827(2) 0.0690(13) Uani 1 1 d . . . . .
H11 H 1.144171 0.631565 0.527767 0.083 Uiso 1 1 calc R U . . .
C10 C 1.1915(4) 0.6152(2) 0.4419(3) 0.0743(14) Uani 1 1 d . . . . .
H10 H 1.254744 0.600482 0.459006 0.089 Uiso 1 1 calc R U . . .
C28 C 1.0236(4) 0.87848(19) 0.3489(2) 0.0665(12) Uani 1 1 d . . . . .
H28 H 1.063581 0.899646 0.323354 0.080 Uiso 1 1 calc R U . . .
C48 C 0.2589(3) 0.8465(2) 0.29964(19) 0.0624(11) Uani 1 1 d . . . . .
H48 H 0.263071 0.883900 0.322105 0.075 Uiso 1 1 calc R U . . .
C6 C 1.0736(3) 0.6132(2) 0.2331(2) 0.0663(12) Uani 1 1 d . . . . .
H6 H 1.131607 0.590038 0.244356 0.080 Uiso 1 1 calc R U . . .
C30 C 0.9339(4) 0.87435(18) 0.4383(2) 0.0670(12) Uani 1 1 d . . . . .
H30 H 0.913040 0.892556 0.474703 0.080 Uiso 1 1 calc R U . . .
F01N F 1.0259(3) 0.5980(2) 0.6185(2) 0.1388(14) Uani 1 1 d . . . . .
C15 C 0.7206(3) 0.79150(17) 0.2767(2) 0.0566(11) Uani 1 1 d . . . . .
H15 H 0.766406 0.821975 0.292664 0.068 Uiso 1 1 calc R U . . .
C22 C 0.6908(4) 0.5150(2) 0.2772(2) 0.0807(15) Uani 1 1 d . . . . .
H22 H 0.654999 0.480036 0.261300 0.097 Uiso 1 1 calc R U . . .
C34 C 0.7455(4) 0.7557(2) 0.5405(2) 0.0691(13) Uani 1 1 d . . . . .
H34 H 0.721831 0.767903 0.578561 0.083 Uiso 1 1 calc R U . . .
F01R F 0.8909(19) 0.6246(13) 0.5811(16) 0.156(12) Uani 0.297(18) 1 d D . P B 1
C58 C 0.3000(4) 0.8919(2) 0.4661(2) 0.0798(15) Uani 1 1 d . . . . .
H58 H 0.333990 0.921131 0.444624 0.096 Uiso 1 1 calc R U . . .
C33 C 0.8072(4) 0.7940(2) 0.5124(2) 0.0742(14) Uani 1 1 d . . . . .
H33 H 0.826277 0.831926 0.531627 0.089 Uiso 1 1 calc R U . . .
C17 C 0.5640(4) 0.7652(3) 0.2173(3) 0.0877(16) Uani 1 1 d . . . . .
H17 H 0.503152 0.776342 0.192900 0.105 Uiso 1 1 calc R U . . .
C16 C 0.6324(4) 0.8093(2) 0.2397(2) 0.0748(14) Uani 1 1 d . . . . .
H16 H 0.619689 0.850906 0.230089 0.090 Uiso 1 1 calc R U . . .
C56 C 0.1831(5) 0.8686(3) 0.5391(3) 0.0951(18) Uani 1 1 d . . . . .
H56 H 0.138297 0.881829 0.566247 0.114 Uiso 1 1 calc R U . . .
C18 C 0.5856(3) 0.7039(2) 0.2312(3) 0.0764(15) Uani 1 1 d . . . . .
H18 H 0.539427 0.673312 0.216206 0.092 Uiso 1 1 calc R U . . .
C51 C 0.2467(4) 0.7372(2) 0.2309(2) 0.0746(14) Uani 1 1 d . . . . .
H51 H 0.243363 0.700379 0.207341 0.090 Uiso 1 1 calc R U . . .
C29 C 0.9931(4) 0.90663(19) 0.4017(2) 0.0705(13) Uani 1 1 d . . . . .
H29 H 1.012342 0.947081 0.412714 0.085 Uiso 1 1 calc R U . . .
C57 C 0.2319(5) 0.9107(2) 0.5058(3) 0.0940(19) Uani 1 1 d . . . . .
H57 H 0.219104 0.952743 0.510068 0.113 Uiso 1 1 calc R U . . .
F025 F 0.2862(12) 0.4996(4) 0.1459(6) 0.129(5) Uani 0.64(2) 1 d D . P A 1
F026 F 0.4008(10) 0.6230(4) 0.1532(8) 0.133(5) Uani 0.64(2) 1 d D . P A 1
F028 F 0.924(2) 0.6096(13) 0.6854(9) 0.145(12) Uani 0.297(18) 1 d D . P B 1
F02B F 0.9556(15) 0.5119(9) 0.6689(15) 0.137(12) Uani 0.297(18) 1 d D . P B 1
F3 F 0.8102(6) 0.9035(4) 0.1025(4) 0.078(3) Uani 0.488(12) 1 d D U P C 1
F5 F 0.9619(6) 0.8029(3) 0.1623(6) 0.097(4) Uani 0.488(12) 1 d D U P C 1
F6 F 0.9095(8) 0.8394(7) 0.0625(5) 0.130(4) Uani 0.488(12) 1 d D U P C 1
F9 F 0.8609(8) 0.8692(4) 0.2016(3) 0.108(3) Uani 0.488(12) 1 d D U P C 1
F9A F 0.9169(9) 0.8231(5) 0.1987(3) 0.125(5) Uani 0.512(12) 1 d D . P C 2
F3A F 0.8270(8) 0.9026(4) 0.1456(8) 0.154(7) Uani 0.512(12) 1 d D . P C 2
F6A F 0.8654(8) 0.8666(5) 0.0540(4) 0.107(4) Uani 0.512(12) 1 d D . P C 2
F5A F 0.9531(5) 0.7918(2) 0.1045(5) 0.086(3) Uani 0.512(12) 1 d D . P C 2
F0 F 0.4225(15) 0.6039(16) 0.1284(17) 0.166(13) Uani 0.36(2) 1 d D . P A 2
F1 F 0.363(2) 0.5985(13) 0.2161(9) 0.138(10) Uani 0.36(2) 1 d D . P A 2
F2 F 0.338(2) 0.5258(17) 0.0875(11) 0.184(14) Uani 0.36(2) 1 d D . P A 2
F4 F 0.2541(12) 0.5240(10) 0.1711(19) 0.179(11) Uani 0.36(2) 1 d D . P A 2
F02C F 0.9583(5) 0.5071(3) 0.5969(5) 0.114(3) Uani 0.703(18) 1 d D . P B 2
F7 F 0.9637(8) 0.5497(9) 0.6925(4) 0.184(6) Uani 0.703(18) 1 d D . P B 2
F01S F 0.8775(7) 0.6294(4) 0.6473(8) 0.153(5) Uani 0.703(18) 1 d D . P B 2
F8 F 0.8790(6) 0.5874(5) 0.5507(3) 0.110(3) Uani 0.703(18) 1 d D . P B 2
C65 C 0.5058(10) 0.8919(6) 0.3437(9) 0.0773(10) Uani 0.510(10) 1 d D . P D 2
H65 H 0.463337 0.884322 0.304860 0.093 Uiso 0.510(10) 1 calc R U P D 2
C60 C 0.5409(8) 0.8818(5) 0.4601(6) 0.0773(10) Uani 0.510(10) 1 d D . P D 1
H60 H 0.528542 0.863666 0.498931 0.093 Uiso 0.510(10) 1 calc R U P D 1
C61 C 0.6093(9) 0.9297(5) 0.4602(5) 0.0773(10) Uani 0.510(10) 1 d D . P D 1
H61 H 0.651397 0.939963 0.498409 0.093 Uiso 0.510(10) 1 calc R U P D 1
C66 C 0.5832(8) 0.9350(5) 0.3433(6) 0.0773(10) Uani 0.510(10) 1 d D . P D 2
H66 H 0.585132 0.958338 0.305747 0.093 Uiso 0.510(10) 1 calc R U P D 2
C62 C 0.6145(9) 0.9617(5) 0.4039(5) 0.0773(10) Uani 0.510(10) 1 d D . P D 1
H62 H 0.661562 0.993216 0.404747 0.093 Uiso 0.510(10) 1 calc R U P D 1
C68 C 0.6480(9) 0.9083(5) 0.4435(6) 0.0773(10) Uani 0.490(10) 1 d D . P D 2
H68 H 0.697747 0.913471 0.479348 0.093 Uiso 0.490(10) 1 calc R U P D 2
C67 C 0.6490(9) 0.9432(5) 0.3906(5) 0.0773(10) Uani 0.490(10) 1 d D . P D 2
H67 H 0.698274 0.973066 0.389341 0.093 Uiso 0.490(10) 1 calc R U P D 2
C63 C 0.5489(9) 0.9486(5) 0.3419(7) 0.0773(10) Uani 0.490(10) 1 d D . P D 1
H63 H 0.550182 0.972840 0.304890 0.093 Uiso 0.490(10) 1 calc R U P D 1
C64 C 0.4858(11) 0.8987(7) 0.3415(9) 0.0773(10) Uani 0.490(10) 1 d D . P D 1
H64 H 0.453(8) 0.892(5) 0.322(5) 0.093 Uiso 0.490(10) 1 d . U P D 1
C59 C 0.4898(4) 0.8610(2) 0.3978(3) 0.0773(10) Uani 1 1 d . . . . .
C69 C 0.5734(8) 0.8640(5) 0.4461(6) 0.0773(10) Uani 0.490(10) 1 d D . P D 2
H69 H 0.579607 0.836071 0.480641 0.093 Uiso 0.490(10) 1 calc R U P D 2

loop_
_atom_site_aniso_label
_atom_site_aniso_U_11
_atom_site_aniso_U_22
_atom_site_aniso_U_33
_atom_site_aniso_U_23
_atom_site_aniso_U_13
_atom_site_aniso_U_12
Au45 0.05608(11) 0.04393(8) 0.04643(9) 0.00330(6) -0.00371(7) 0.00597(7)
Ru1 0.03274(15) 0.03508(13) 0.03469(14) 0.00215(11) 0.00674(11) -0.00146(11)
P46 0.0636(7) 0.0433(5) 0.0494(6) 0.0031(4) -0.0123(5) 0.0020(5)
P004 0.0482(6) 0.0563(6) 0.0528(6) 0.0069(5) -0.0003(5) -0.0038(5)
P005 0.0621(7) 0.0477(5) 0.0598(7) -0.0067(5) -0.0022(6) 0.0057(5)
P006 0.0593(8) 0.0709(7) 0.0695(8) -0.0088(6) -0.0108(6) 0.0059(6)
N26 0.0420(17) 0.0416(15) 0.0405(16) 0.0001(12) 0.0112(13) -0.0054(13)
N37 0.0360(16) 0.0399(14) 0.0323(14) -0.0005(11) 0.0070(12) -0.0031(12)
N2 0.0393(17) 0.0379(14) 0.0413(16) 0.0020(12) 0.0120(13) -0.0017(13)
N13 0.0363(17) 0.0417(15) 0.0434(16) 0.0053(13) 0.0001(14) -0.0034(13)
N39 0.0411(17) 0.0436(15) 0.0363(15) 0.0057(12) 0.0089(13) -0.0016(13)
N25 0.0346(16) 0.0419(15) 0.0383(15) 0.0025(12) 0.0088(13) -0.0036(12)
N14 0.0382(16) 0.0421(15) 0.0406(16) 0.0053(12) 0.0080(13) 0.0045(13)
F00E 0.0621(17) 0.0793(17) 0.127(3) -0.0013(15) 0.0015(17) -0.0205(14)
F00F 0.0805(19) 0.096(2) 0.141(3) 0.0420(19) -0.0349(19) -0.0416(17)
N42 0.0481(19) 0.0470(17) 0.0540(19) -0.0070(14) 0.0041(15) -0.0020(15)
F00H 0.084(2) 0.124(2) 0.086(2) 0.0160(17) 0.0004(16) 0.0385(18)
C36 0.041(2) 0.0372(16) 0.0386(18) -0.0007(14) 0.0065(16) -0.0026(15)
C43 0.042(2) 0.0457(18) 0.0367(18) 0.0028(15) 0.0138(16) 0.0018(16)
C31 0.054(2) 0.0479(19) 0.046(2) -0.0022(17) 0.0080(18) -0.0123(18)
C20 0.044(2) 0.048(2) 0.049(2) 0.0028(16) 0.0019(18) -0.0088(17)
F00M 0.116(3) 0.123(3) 0.128(3) -0.016(2) -0.028(2) 0.064(2)
C32 0.053(2) 0.0481(19) 0.044(2) -0.0066(16) 0.0159(18) -0.0150(18)
C27 0.058(3) 0.050(2) 0.056(2) -0.0035(18) 0.023(2) -0.0105(19)
C35 0.042(2) 0.050(2) 0.0372(19) 0.0000(15) 0.0050(16) -0.0046(16)
C47 0.054(2) 0.054(2) 0.042(2) 0.0051(17) -0.0019(18) 0.0011(18)
C38 0.045(2) 0.0501(19) 0.0364(18) 0.0034(15) 0.0094(16) -0.0018(17)
C40 0.054(2) 0.045(2) 0.067(3) 0.0086(19) 0.005(2) 0.0081(18)
C19 0.040(2) 0.054(2) 0.053(2) 0.0052(17) 0.0042(18) 0.0026(17)
C53 0.076(3) 0.043(2) 0.045(2) 0.0000(17) -0.013(2) 0.008(2)
C3 0.054(2) 0.050(2) 0.046(2) 0.0037(17) 0.0133(19) -0.0005(18)
C7 0.037(2) 0.0465(19) 0.056(2) 0.0007(17) 0.0149(18) -0.0022(16)
C8 0.035(2) 0.0470(19) 0.061(2) 0.0008(17) 0.0074(18) -0.0014(16)
F00Y 0.082(2) 0.150(3) 0.143(3) 0.025(2) 0.002(2) -0.026(2)
C24 0.046(2) 0.0435(19) 0.061(2) 0.0084(17) 0.0098(19) -0.0006(17)
C5 0.070(3) 0.089(3) 0.065(3) -0.019(3) 0.028(3) 0.002(3)
C41 0.065(3) 0.041(2) 0.087(3) -0.003(2) 0.007(2) 0.008(2)
F012 0.149(9) 0.101(6) 0.074(5) 0.008(5) 0.048(7) 0.030(5)
C9 0.043(2) 0.075(3) 0.081(3) -0.004(2) 0.005(2) 0.012(2)
C54 0.079(3) 0.053(2) 0.080(3) -0.001(2) 0.003(3) 0.015(2)
C49 0.058(3) 0.095(3) 0.045(2) 0.010(2) 0.003(2) 0.025(2)
F016 0.55(6) 0.129(18) 0.129(19) -0.024(15) 0.15(2) 0.07(2)
C52 0.086(3) 0.052(2) 0.055(2) 0.0003(19) -0.007(2) 0.002(2)
C44 0.071(3) 0.081(3) 0.063(3) -0.022(2) -0.010(2) -0.002(3)
F019 0.104(7) 0.162(10) 0.051(4) 0.000(4) 0.012(4) 0.052(6)
C21 0.063(3) 0.062(3) 0.083(3) 0.003(2) -0.011(2) -0.021(2)
C23 0.072(3) 0.038(2) 0.096(3) 0.006(2) 0.013(3) -0.008(2)
C12 0.047(2) 0.059(2) 0.050(2) 0.0023(18) -0.0013(19) 0.0005(19)
C4 0.065(3) 0.077(3) 0.044(2) -0.008(2) 0.016(2) -0.003(2)
C50 0.063(3) 0.108(4) 0.038(2) -0.003(2) 0.002(2) -0.001(3)
C55 0.095(4) 0.086(4) 0.092(4) 0.007(3) 0.021(3) 0.013(3)
C11 0.066(3) 0.075(3) 0.058(3) 0.005(2) -0.017(2) -0.001(2)
C10 0.049(3) 0.079(3) 0.086(4) 0.000(3) -0.018(3) 0.009(2)
C28 0.075(3) 0.056(2) 0.074(3) -0.005(2) 0.031(2) -0.027(2)
C48 0.069(3) 0.066(2) 0.049(2) -0.0003(19) -0.002(2) 0.020(2)
C6 0.050(3) 0.078(3) 0.075(3) -0.013(2) 0.021(2) 0.014(2)
C30 0.082(3) 0.055(2) 0.070(3) -0.017(2) 0.031(2) -0.026(2)
F01N 0.079(2) 0.170(4) 0.167(4) -0.028(3) 0.014(2) -0.031(2)
C15 0.059(3) 0.050(2) 0.060(2) 0.0092(18) 0.007(2) 0.0108(19)
C22 0.087(4) 0.053(3) 0.097(4) -0.005(2) -0.006(3) -0.029(2)
C34 0.096(4) 0.069(3) 0.051(2) -0.020(2) 0.037(2) -0.029(3)
F01R 0.158(17) 0.138(18) 0.17(3) 0.108(18) 0.038(18) 0.047(16)
C58 0.123(5) 0.052(2) 0.059(3) -0.006(2) -0.005(3) 0.011(3)
C33 0.103(4) 0.065(3) 0.063(3) -0.026(2) 0.040(3) -0.039(3)
C17 0.064(3) 0.095(4) 0.095(4) 0.024(3) -0.016(3) 0.021(3)
C16 0.068(3) 0.067(3) 0.087(3) 0.019(2) 0.002(3) 0.025(3)
C56 0.104(5) 0.102(4) 0.076(4) -0.007(3) 0.003(3) 0.042(4)
C18 0.048(3) 0.082(3) 0.092(4) 0.013(3) -0.016(3) -0.006(2)
C51 0.097(4) 0.073(3) 0.048(2) -0.005(2) -0.011(2) 0.001(3)
C29 0.082(3) 0.050(2) 0.084(3) -0.012(2) 0.024(3) -0.025(2)
C57 0.136(5) 0.063(3) 0.077(4) -0.013(3) -0.005(4) 0.030(3)
F025 0.187(10) 0.067(4) 0.127(6) 0.003(4) 0.003(6) -0.051(5)
F026 0.118(9) 0.084(4) 0.189(13) -0.025(6) -0.009(6) -0.046(5)
F028 0.17(2) 0.19(2) 0.081(12) -0.069(13) 0.027(11) -0.105(18)
F02B 0.105(11) 0.100(12) 0.21(3) 0.071(14) 0.020(16) 0.032(9)
F3 0.064(4) 0.068(4) 0.093(5) 0.014(4) -0.014(4) 0.003(3)
F5 0.072(4) 0.061(4) 0.145(10) 0.016(5) -0.030(5) 0.011(3)
F6 0.099(7) 0.233(14) 0.065(5) -0.033(6) 0.034(5) 0.018(6)
F9 0.176(8) 0.095(6) 0.053(3) -0.002(3) 0.020(4) 0.006(5)
F9A 0.189(13) 0.133(9) 0.046(4) 0.025(4) -0.007(5) -0.050(9)
F3A 0.121(9) 0.097(6) 0.262(19) -0.082(10) 0.084(11) 0.024(6)
F6A 0.107(8) 0.132(7) 0.069(4) 0.039(4) -0.024(4) -0.017(5)
F5A 0.071(4) 0.059(3) 0.133(8) -0.007(4) 0.030(4) 0.011(3)
F0 0.067(8) 0.25(3) 0.17(2) 0.09(2) 0.005(11) -0.024(14)
F1 0.18(2) 0.145(15) 0.070(9) -0.046(9) -0.053(12) 0.083(15)
F2 0.17(2) 0.19(2) 0.16(2) -0.147(18) -0.091(16) 0.088(16)
F4 0.139(11) 0.087(11) 0.34(3) 0.056(14) 0.123(16) -0.002(9)
F02C 0.108(5) 0.073(4) 0.153(8) -0.012(4) -0.005(5) 0.028(3)
F7 0.178(8) 0.297(16) 0.061(4) 0.009(8) -0.032(4) 0.075(11)
F01S 0.115(6) 0.134(6) 0.212(12) -0.094(7) 0.027(7) 0.017(4)
F8 0.089(4) 0.139(7) 0.094(4) 0.042(4) -0.016(3) 0.007(4)
C65 0.071(2) 0.0667(19) 0.0861(18) 0.0011(14) -0.0160(17) -0.0096(16)
C60 0.071(2) 0.0667(19) 0.0861(18) 0.0011(14) -0.0160(17) -0.0096(16)
C61 0.071(2) 0.0667(19) 0.0861(18) 0.0011(14) -0.0160(17) -0.0096(16)
C66 0.071(2) 0.0667(19) 0.0861(18) 0.0011(14) -0.0160(17) -0.0096(16)
C62 0.071(2) 0.0667(19) 0.0861(18) 0.0011(14) -0.0160(17) -0.0096(16)
C68 0.071(2) 0.0667(19) 0.0861(18) 0.0011(14) -0.0160(17) -0.0096(16)
C67 0.071(2) 0.0667(19) 0.0861(18) 0.0011(14) -0.0160(17) -0.0096(16)
C63 0.071(2) 0.0667(19) 0.0861(18) 0.0011(14) -0.0160(17) -0.0096(16)
C64 0.071(2) 0.0667(19) 0.0861(18) 0.0011(14) -0.0160(17) -0.0096(16)
C59 0.071(2) 0.0667(19) 0.0861(18) 0.0011(14) -0.0160(17) -0.0096(16)
C69 0.071(2) 0.0667(19) 0.0861(18) 0.0011(14) -0.0160(17) -0.0096(16)

loop_
_atom_type_symbol
_atom_type_description
_atom_type_scat_dispersion_real
_atom_type_scat_dispersion_imag
_atom_type_scat_source
C C 0.0033 0.0016 'International Tables Vol C Tables 4.2.6.8 and 6.1.1.4'
H H 0.0000 0.0000 'International Tables Vol C Tables 4.2.6.8 and 6.1.1.4'
Au Au -2.0133 8.8022 'International Tables Vol C Tables 4.2.6.8 and 6.1.1.4'
F F 0.0171 0.0103 'International Tables Vol C Tables 4.2.6.8 and 6.1.1.4'
N N 0.0061 0.0033 'International Tables Vol C Tables 4.2.6.8 and 6.1.1.4'
P P 0.1023 0.0942 'International Tables Vol C Tables 4.2.6.8 and 6.1.1.4'
Ru Ru -1.2594 0.8363 'International Tables Vol C Tables 4.2.6.8 and 6.1.1.4'

loop_
_exptl_crystal_face_index_h
_exptl_crystal_face_index_k
_exptl_crystal_face_index_l
_exptl_crystal_face_perp_dist
-10 19 -14 0.0430
10 -19 14 0.0310
11 -12 -23 0.1145
-11 12 23 0.0785
16 13 8 0.1892
-5 -15 -23 0.1557
-15 -13 -10 0.1847
-16 2 20 0.1301
8 -13 21 0.0450
15 -7 -20 0.1423

loop_
_geom_angle_atom_site_label_1
_geom_angle_atom_site_label_2
_geom_angle_atom_site_label_3
_geom_angle
_geom_angle_site_symmetry_1
_geom_angle_site_symmetry_3
_geom_angle_publ_flag
C43 Au45 P46 177.94(10) . . ?
N26 Ru1 N2 101.42(11) . . ?
N26 Ru1 N13 88.92(11) . . ?
N37 Ru1 N26 78.33(11) . . ?
N37 Ru1 N2 174.91(11) . . ?
N37 Ru1 N13 96.41(11) . . ?
N37 Ru1 N25 97.44(11) . . ?
N37 Ru1 N14 88.72(11) . . ?
N13 Ru1 N2 78.50(11) . . ?
N25 Ru1 N26 173.15(11) . . ?
N25 Ru1 N2 83.28(11) . . ?
N25 Ru1 N13 96.95(10) . . ?
N25 Ru1 N14 78.66(11) . . ?
N14 Ru1 N26 95.76(11) . . ?
N14 Ru1 N2 96.36(11) . . ?
N14 Ru1 N13 173.68(11) . . ?
C47 P46 Au45 110.38(12) . . ?
C47 P46 C59 107.6(2) . . ?
C53 P46 Au45 114.52(13) . . ?
C53 P46 C47 104.68(19) . . ?
C53 P46 C59 105.3(2) . . ?
C59 P46 Au45 113.72(16) . . ?
F00E P004 F00F 178.7(2) . . ?
F00E P004 F3 87.7(3) . . ?
F00E P004 F9 89.6(3) . . ?
F00E P004 F6A 90.0(4) . . ?
F00E P004 F5A 85.8(3) . . ?
F00F P004 F3 93.2(3) . . ?
F00F P004 F9 91.4(3) . . ?
F00F P004 F6A 89.8(4) . . ?
F00F P004 F5A 92.9(3) . . ?
F3 P004 F9 85.1(4) . . ?
F5 P004 F00E 94.6(3) . . ?
F5 P004 F00F 84.5(3) . . ?
F5 P004 F3 173.6(5) . . ?
F5 P004 F9 89.0(5) . . ?
F6 P004 F00E 93.2(5) . . ?
F6 P004 F00F 86.0(5) . . ?
F6 P004 F3 89.7(5) . . ?
F6 P004 F5 96.1(7) . . ?
F6 P004 F9 174.1(7) . . ?
F9A P004 F00E 87.6(3) . . ?
F9A P004 F00F 92.4(3) . . ?
F9A P004 F6A 169.9(6) . . ?
F9A P004 F5A 85.9(5) . . ?
F3A P004 F00E 93.7(5) . . ?
F3A P004 F00F 87.5(5) . . ?
F3A P004 F9A 98.9(7) . . ?
F3A P004 F6A 91.0(7) . . ?
F3A P004 F5A 175.1(7) . . ?
F6A P004 F5A 84.1(5) . . ?
F00H P005 F00M 177.3(2) . . ?
F00H P005 F019 87.4(4) . . ?
F00M P005 F019 91.9(4) . . ?
F012 P005 F00H 87.6(5) . . ?
F012 P005 F00M 93.2(5) . . ?
F012 P005 F019 174.7(6) . . ?
F025 P005 F00H 97.9(6) . . ?
F025 P005 F00M 84.8(6) . . ?
F025 P005 F012 88.1(5) . . ?
F025 P005 F019 90.9(5) . . ?
F025 P005 F026 175.9(7) . . ?
F026 P005 F00H 84.4(6) . . ?
F026 P005 F00M 93.1(6) . . ?
F026 P005 F012 88.6(6) . . ?
F026 P005 F019 92.6(6) . . ?
F0 P005 F00H 95.1(10) . . ?
F0 P005 F00M 82.9(10) . . ?
F1 P005 F00H 96.4(6) . . ?
F1 P005 F00M 81.6(7) . . ?
F1 P005 F0 85.0(12) . . ?
F2 P005 F00H 90.9(9) . . ?
F2 P005 F00M 90.9(8) . . ?
F2 P005 F0 88.3(14) . . ?
F2 P005 F1 170.5(13) . . ?
F2 P005 F4 91.9(13) . . ?
F4 P005 F00H 80.9(7) . . ?
F4 P005 F00M 101.0(7) . . ?
F4 P005 F0 176.1(12) . . ?
F4 P005 F1 95.3(12) . . ?
F00Y P006 F02B 82.2(8) . . ?
F016 P006 F00Y 94.2(15) . . ?
F016 P006 F01N 85.8(15) . . ?
F016 P006 F01R 95.8(14) . . ?
F016 P006 F028 168.1(18) . . ?
F016 P006 F02B 85.6(12) . . ?
F01N P006 F00Y 178.6(2) . . ?
F01N P006 F02B 99.2(8) . . ?
F01N P006 F8 92.4(3) . . ?
F01R P006 F00Y 99.4(11) . . ?
F01R P006 F01N 79.2(11) . . ?
F01R P006 F028 89.7(14) . . ?
F01R P006 F02B 177.8(15) . . ?
F028 P006 F00Y 95.2(8) . . ?
F028 P006 F01N 84.9(7) . . ?
F028 P006 F02B 88.6(12) . . ?
F02C P006 F00Y 91.7(3) . . ?
F02C P006 F01N 89.0(3) . . ?
F02C P006 F8 88.7(5) . . ?
F7 P006 F00Y 94.3(6) . . ?
F7 P006 F01N 86.9(6) . . ?
F7 P006 F02C 90.0(5) . . ?
F7 P006 F01S 91.8(6) . . ?
F7 P006 F8 178.6(6) . . ?
F01S P006 F00Y 85.3(4) . . ?
F01S P006 F01N 94.0(4) . . ?
F01S P006 F02C 176.6(5) . . ?
F01S P006 F8 89.6(5) . . ?
F8 P006 F00Y 86.4(3) . . ?
C31 N26 Ru1 115.8(2) . . ?
C27 N26 Ru1 126.7(3) . . ?
C27 N26 C31 117.4(3) . . ?
C36 N37 Ru1 125.6(2) . . ?
C36 N37 C32 117.6(3) . . ?
C32 N37 Ru1 116.8(2) . . ?
C3 N2 Ru1 125.5(3) . . ?
C3 N2 C7 117.8(3) . . ?
C7 N2 Ru1 115.5(2) . . ?
C8 N13 Ru1 115.5(2) . . ?
C12 N13 Ru1 126.4(3) . . ?
C12 N13 C8 118.1(3) . . ?
C43 N39 C38 123.7(3) . . ?
C43 N39 C40 111.1(3) . . ?
C40 N39 C38 125.1(3) . . ?
C20 N25 Ru1 115.5(2) . . ?
C24 N25 Ru1 126.3(2) . . ?
C24 N25 C20 118.0(3) . . ?
C19 N14 Ru1 116.2(2) . . ?
C15 N14 Ru1 126.1(3) . . ?
C15 N14 C19 117.7(3) . . ?
C43 N42 C41 110.7(3) . . ?
C43 N42 C44 125.1(3) . . ?
C41 N42 C44 124.2(3) . . ?
N37 C36 H36 117.9 . . ?
N37 C36 C35 124.1(3) . . ?
C35 C36 H36 117.9 . . ?
N39 C43 Au45 125.1(2) . . ?
N42 C43 Au45 130.2(2) . . ?
N42 C43 N39 104.6(3) . . ?
N26 C31 C32 114.4(3) . . ?
N26 C31 C30 121.7(4) . . ?
C30 C31 C32 123.9(4) . . ?
N25 C20 C19 115.1(3) . . ?
N25 C20 C21 120.8(3) . . ?
C21 C20 C19 124.1(3) . . ?
N37 C32 C31 114.6(3) . . ?
N37 C32 C33 121.0(3) . . ?
C33 C32 C31 124.4(3) . . ?
N26 C27 H27 118.5 . . ?
N26 C27 C28 123.0(4) . . ?
C28 C27 H27 118.5 . . ?
C36 C35 C38 122.0(3) . . ?
C36 C35 C34 116.9(3) . . ?
C34 C35 C38 121.0(3) . . ?
C52 C47 P46 119.2(3) . . ?
C48 C47 P46 122.3(3) . . ?
C48 C47 C52 118.5(4) . . ?
N39 C38 C35 112.0(3) . . ?
N39 C38 H38A 109.2 . . ?
N39 C38 H38B 109.2 . . ?
C35 C38 H38A 109.2 . . ?
C35 C38 H38B 109.2 . . ?
H38A C38 H38B 107.9 . . ?
N39 C40 H40 126.9 . . ?
C41 C40 N39 106.3(3) . . ?
C41 C40 H40 126.9 . . ?
N14 C19 C20 114.4(3) . . ?
N14 C19 C18 121.4(4) . . ?
C18 C19 C20 124.2(4) . . ?
C54 C53 P46 119.2(3) . . ?
C54 C53 C58 118.4(5) . . ?
C58 C53 P46 122.2(4) . . ?
N2 C3 H3 118.7 . . ?
N2 C3 C4 122.7(4) . . ?
C4 C3 H3 118.7 . . ?
N2 C7 C8 114.3(3) . . ?
N2 C7 C6 121.6(4) . . ?
C6 C7 C8 124.1(4) . . ?
N13 C8 C7 115.2(3) . . ?
N13 C8 C9 121.2(4) . . ?
C9 C8 C7 123.6(4) . . ?
N25 C24 H24 118.6 . . ?
N25 C24 C23 122.8(4) . . ?
C23 C24 H24 118.6 . . ?
C4 C5 H5 120.4 . . ?
C4 C5 C6 119.1(4) . . ?
C6 C5 H5 120.4 . . ?
N42 C41 H41 126.3 . . ?
C40 C41 N42 107.4(3) . . ?
C40 C41 H41 126.3 . . ?
C8 C9 H9 120.1 . . ?
C10 C9 C8 119.8(4) . . ?
C10 C9 H9 120.1 . . ?
C53 C54 H54 119.3 . . ?
C53 C54 C55 121.4(4) . . ?
C55 C54 H54 119.3 . . ?
C50 C49 H49 120.2 . . ?
C50 C49 C48 119.7(4) . . ?
C48 C49 H49 120.2 . . ?
C47 C52 H52 119.4 . . ?
C51 C52 C47 121.3(4) . . ?
C51 C52 H52 119.4 . . ?
N42 C44 H44A 109.5 . . ?
N42 C44 H44B 109.5 . . ?
N42 C44 H44C 109.5 . . ?
H44A C44 H44B 109.5 . . ?
H44A C44 H44C 109.5 . . ?
H44B C44 H44C 109.5 . . ?
C20 C21 H21 119.8 . . ?
C22 C21 C20 120.5(4) . . ?
C22 C21 H21 119.8 . . ?
C24 C23 H23 120.5 . . ?
C24 C23 C22 119.0(4) . . ?
C22 C23 H23 120.5 . . ?
N13 C12 H12 118.6 . . ?
N13 C12 C11 122.9(4) . . ?
C11 C12 H12 118.6 . . ?
C3 C4 H4 120.3 . . ?
C5 C4 C3 119.3(4) . . ?
C5 C4 H4 120.3 . . ?
C49 C50 H50 119.3 . . ?
C49 C50 C51 121.4(4) . . ?
C51 C50 H50 119.3 . . ?
C54 C55 H55 120.0 . . ?
C56 C55 C54 120.0(6) . . ?
C56 C55 H55 120.0 . . ?
C12 C11 H11 120.7 . . ?
C10 C11 C12 118.7(4) . . ?
C10 C11 H11 120.7 . . ?
C9 C10 H10 120.3 . . ?
C11 C10 C9 119.3(4) . . ?
C11 C10 H10 120.3 . . ?
C27 C28 H28 120.3 . . ?
C29 C28 C27 119.3(4) . . ?
C29 C28 H28 120.3 . . ?
C47 C48 C49 119.9(4) . . ?
C47 C48 H48 120.0 . . ?
C49 C48 H48 120.0 . . ?
C7 C6 H6 120.3 . . ?
C5 C6 C7 119.5(4) . . ?
C5 C6 H6 120.3 . . ?
C31 C30 H30 120.2 . . ?
C29 C30 C31 119.5(4) . . ?
C29 C30 H30 120.2 . . ?
N14 C15 H15 118.4 . . ?
N14 C15 C16 123.1(4) . . ?
C16 C15 H15 118.4 . . ?
C21 C22 C23 118.9(4) . . ?
C21 C22 H22 120.6 . . ?
C23 C22 H22 120.6 . . ?
C35 C34 H34 119.9 . . ?
C33 C34 C35 120.3(4) . . ?
C33 C34 H34 119.9 . . ?
C53 C58 H58 120.2 . . ?
C57 C58 C53 119.5(5) . . ?
C57 C58 H58 120.2 . . ?
C32 C33 H33 120.0 . . ?
C34 C33 C32 119.9(4) . . ?
C34 C33 H33 120.0 . . ?
C16 C17 H17 120.3 . . ?
C16 C17 C18 119.4(4) . . ?
C18 C17 H17 120.3 . . ?
C15 C16 H16 120.6 . . ?
C17 C16 C15 118.9(4) . . ?
C17 C16 H16 120.6 . . ?
C55 C56 H56 120.2 . . ?
C57 C56 C55 119.5(6) . . ?
C57 C56 H56 120.2 . . ?
C19 C18 H18 120.2 . . ?
C17 C18 C19 119.5(4) . . ?
C17 C18 H18 120.2 . . ?
C52 C51 H51 120.4 . . ?
C50 C51 C52 119.2(4) . . ?
C50 C51 H51 120.4 . . ?
C28 C29 C30 119.0(4) . . ?
C28 C29 H29 120.5 . . ?
C30 C29 H29 120.5 . . ?
C58 C57 H57 119.5 . . ?
C56 C57 C58 121.1(5) . . ?
C56 C57 H57 119.5 . . ?
C66 C65 H65 118.5 . . ?
C59 C65 H65 118.5 . . ?
C59 C65 C66 123.1(12) . . ?
C61 C60 H60 121.2 . . ?
C61 C60 C59 117.7(9) . . ?
C59 C60 H60 121.2 . . ?
C60 C61 H61 120.1 . . ?
C62 C61 C60 119.7(9) . . ?
C62 C61 H61 120.1 . . ?
C65 C66 H66 118.6 . . ?
C67 C66 C65 122.8(12) . . ?
C67 C66 H66 118.6 . . ?
C61 C62 H62 118.5 . . ?
C61 C62 C63 123.0(9) . . ?
C63 C62 H62 118.5 . . ?
C67 C68 H68 119.5 . . ?
C67 C68 C69 121.0(9) . . ?
C69 C68 H68 119.5 . . ?
C66 C67 C68 118.5(10) . . ?
C66 C67 H67 120.7 . . ?
C68 C67 H67 120.7 . . ?
C62 C63 H63 121.7 . . ?
C64 C63 C62 116.6(11) . . ?
C64 C63 H63 121.7 . . ?
C63 C64 H64 128(10) . . ?
C63 C64 C59 119.9(12) . . ?
C59 C64 H64 112(10) . . ?
C65 C59 P46 126.4(7) . . ?
C65 C59 C69 111.0(8) . . ?
C60 C59 P46 115.0(6) . . ?
C64 C59 P46 120.8(6) . . ?
C64 C59 C60 120.7(8) . . ?
C69 C59 P46 119.2(6) . . ?
C68 C69 H69 119.4 . . ?
C59 C69 C68 121.2(9) . . ?
C59 C69 H69 119.4 . . ?

loop_
_geom_bond_atom_site_label_1
_geom_bond_atom_site_label_2
_geom_bond_distance
_geom_bond_site_symmetry_2
_geom_bond_publ_flag
Au45 P46 2.2884(9) . ?
Au45 C43 2.034(3) . ?
Ru1 N26 2.064(3) . ?
Ru1 N37 2.040(3) . ?
Ru1 N2 2.071(3) . ?
Ru1 N13 2.065(3) . ?
Ru1 N25 2.051(3) . ?
Ru1 N14 2.057(3) . ?
P46 C47 1.812(4) . ?
P46 C53 1.811(5) . ?
P46 C59 1.818(5) . ?
P004 F00E 1.576(3) . ?
P004 F00F 1.577(3) . ?
P004 F3 1.603(7) . ?
P004 F5 1.516(6) . ?
P004 F6 1.476(8) . ?
P004 F9 1.640(7) . ?
P004 F9A 1.542(6) . ?
P004 F3A 1.467(7) . ?
P004 F6A 1.588(7) . ?
P004 F5A 1.662(6) . ?
P005 F00H 1.568(3) . ?
P005 F00M 1.573(3) . ?
P005 F012 1.564(7) . ?
P005 F019 1.574(7) . ?
P005 F025 1.535(6) . ?
P005 F026 1.541(7) . ?
P005 F0 1.551(14) . ?
P005 F1 1.549(11) . ?
P005 F2 1.526(12) . ?
P005 F4 1.537(12) . ?
P006 F00Y 1.575(4) . ?
P006 F016 1.484(15) . ?
P006 F01N 1.565(4) . ?
P006 F01R 1.506(12) . ?
P006 F028 1.558(13) . ?
P006 F02B 1.581(13) . ?
P006 F02C 1.551(6) . ?
P006 F7 1.523(7) . ?
P006 F01S 1.548(6) . ?
P006 F8 1.573(6) . ?
N26 C31 1.358(5) . ?
N26 C27 1.339(5) . ?
N37 C36 1.346(4) . ?
N37 C32 1.354(4) . ?
N2 C3 1.347(4) . ?
N2 C7 1.356(4) . ?
N13 C8 1.353(5) . ?
N13 C12 1.336(4) . ?
N39 C43 1.346(4) . ?
N39 C38 1.458(4) . ?
N39 C40 1.367(4) . ?
N25 C20 1.361(4) . ?
N25 C24 1.341(4) . ?
N14 C19 1.350(5) . ?
N14 C15 1.348(4) . ?
N42 C43 1.338(4) . ?
N42 C41 1.367(5) . ?
N42 C44 1.467(5) . ?
C36 H36 0.9300 . ?
C36 C35 1.369(5) . ?
C31 C32 1.466(5) . ?
C31 C30 1.378(5) . ?
C20 C19 1.468(5) . ?
C20 C21 1.375(5) . ?
C32 C33 1.373(6) . ?
C27 H27 0.9300 . ?
C27 C28 1.368(5) . ?
C35 C38 1.503(5) . ?
C35 C34 1.378(5) . ?
C47 C52 1.383(5) . ?
C47 C48 1.372(5) . ?
C38 H38A 0.9700 . ?
C38 H38B 0.9700 . ?
C40 H40 0.9300 . ?
C40 C41 1.333(5) . ?
C19 C18 1.382(5) . ?
C53 C54 1.373(6) . ?
C53 C58 1.395(5) . ?
C3 H3 0.9300 . ?
C3 C4 1.372(5) . ?
C7 C8 1.472(5) . ?
C7 C6 1.379(5) . ?
C8 C9 1.379(5) . ?
C24 H24 0.9300 . ?
C24 C23 1.370(5) . ?
C5 H5 0.9300 . ?
C5 C4 1.363(6) . ?
C5 C6 1.378(6) . ?
C41 H41 0.9300 . ?
C9 H9 0.9300 . ?
C9 C10 1.367(6) . ?
C54 H54 0.9300 . ?
C54 C55 1.376(7) . ?
C49 H49 0.9300 . ?
C49 C50 1.352(6) . ?
C49 C48 1.394(5) . ?
C52 H52 0.9300 . ?
C52 C51 1.370(5) . ?
C44 H44A 0.9600 . ?
C44 H44B 0.9600 . ?
C44 H44C 0.9600 . ?
C21 H21 0.9300 . ?
C21 C22 1.364(6) . ?
C23 H23 0.9300 . ?
C23 C22 1.371(6) . ?
C12 H12 0.9300 . ?
C12 C11 1.379(6) . ?
C4 H4 0.9300 . ?
C50 H50 0.9300 . ?
C50 C51 1.354(6) . ?
C55 H55 0.9300 . ?
C55 C56 1.369(7) . ?
C11 H11 0.9300 . ?
C11 C10 1.365(7) . ?
C10 H10 0.9300 . ?
C28 H28 0.9300 . ?
C28 C29 1.366(6) . ?
C48 H48 0.9300 . ?
C6 H6 0.9300 . ?
C30 H30 0.9300 . ?
C30 C29 1.370(6) . ?
C15 H15 0.9300 . ?
C15 C16 1.371(6) . ?
C22 H22 0.9300 . ?
C34 H34 0.9300 . ?
C34 C33 1.362(6) . ?
C58 H58 0.9300 . ?
C58 C57 1.382(8) . ?
C33 H33 0.9300 . ?
C17 H17 0.9300 . ?
C17 C16 1.360(7) . ?
C17 C18 1.376(6) . ?
C16 H16 0.9300 . ?
C56 H56 0.9300 . ?
C56 C57 1.368(8) . ?
C18 H18 0.9300 . ?
C51 H51 0.9300 . ?
C29 H29 0.9300 . ?
C57 H57 0.9300 . ?
C65 H65 0.9300 . ?
C65 C66 1.400(11) . ?
C65 C59 1.349(16) . ?
C60 H60 0.9300 . ?
C60 C61 1.387(10) . ?
C60 C59 1.441(11) . ?
C61 H61 0.9300 . ?
C61 C62 1.364(11) . ?
C66 H66 0.9300 . ?
C66 C67 1.234(13) . ?
C62 H62 0.9300 . ?
C62 C63 1.475(14) . ?
C68 H68 0.9300 . ?
C68 C67 1.331(11) . ?
C68 C69 1.395(11) . ?
C67 H67 0.9300 . ?
C63 H63 0.9300 . ?
C63 C64 1.373(12) . ?
C64 H64 0.58(10) . ?
C64 C59 1.416(17) . ?
C59 C69 1.394(11) . ?
C69 H69 0.9300 . ?

loop_
_geom_torsion_atom_site_label_1
_geom_torsion_atom_site_label_2
_geom_torsion_atom_site_label_3
_geom_torsion_atom_site_label_4
_geom_torsion
_geom_torsion_site_symmetry_1
_geom_torsion_site_symmetry_2
_geom_torsion_site_symmetry_3
_geom_torsion_site_symmetry_4
_geom_torsion_publ_flag
Au45 P46 C47 C52 -3.9(4) . . . . ?
Au45 P46 C47 C48 172.9(3) . . . . ?
Au45 P46 C53 C54 -28.0(4) . . . . ?
Au45 P46 C53 C58 155.1(3) . . . . ?
Au45 P46 C59 C65 113.5(10) . . . . ?
Au45 P46 C59 C60 -74.2(6) . . . . ?
Au45 P46 C59 C64 126.7(10) . . . . ?
Au45 P46 C59 C69 -43.5(8) . . . . ?
Ru1 N26 C31 C32 4.3(4) . . . . ?
Ru1 N26 C31 C30 -175.0(3) . . . . ?
Ru1 N26 C27 C28 173.5(3) . . . . ?
Ru1 N37 C36 C35 179.5(3) . . . . ?
Ru1 N37 C32 C31 1.5(4) . . . . ?
Ru1 N37 C32 C33 -178.7(4) . . . . ?
Ru1 N2 C3 C4 -166.4(3) . . . . ?
Ru1 N2 C7 C8 -10.8(4) . . . . ?
Ru1 N2 C7 C6 166.3(3) . . . . ?
Ru1 N13 C8 C7 -5.4(4) . . . . ?
Ru1 N13 C8 C9 174.4(3) . . . . ?
Ru1 N13 C12 C11 -175.5(3) . . . . ?
Ru1 N25 C20 C19 -4.9(4) . . . . ?
Ru1 N25 C20 C21 174.1(3) . . . . ?
Ru1 N25 C24 C23 -173.4(3) . . . . ?
Ru1 N14 C19 C20 -1.1(4) . . . . ?
Ru1 N14 C19 C18 179.4(4) . . . . ?
Ru1 N14 C15 C16 179.2(4) . . . . ?
P46 C47 C52 C51 175.0(4) . . . . ?
P46 C47 C48 C49 -174.9(4) . . . . ?
P46 C53 C54 C55 -175.2(4) . . . . ?
P46 C53 C58 C57 174.9(4) . . . . ?
P46 C59 C69 C68 177.6(8) . . . . ?
N26 C31 C32 N37 -3.8(5) . . . . ?
N26 C31 C32 C33 176.3(4) . . . . ?
N26 C31 C30 C29 0.1(7) . . . . ?
N26 C27 C28 C29 2.1(7) . . . . ?
N37 C36 C35 C38 -179.6(3) . . . . ?
N37 C36 C35 C34 -0.2(5) . . . . ?
N37 C32 C33 C34 -1.5(7) . . . . ?
N2 C3 C4 C5 1.2(6) . . . . ?
N2 C7 C8 N13 10.7(4) . . . . ?
N2 C7 C8 C9 -169.1(4) . . . . ?
N2 C7 C6 C5 1.6(6) . . . . ?
N13 C8 C9 C10 2.3(6) . . . . ?
N13 C12 C11 C10 0.7(6) . . . . ?
N39 C40 C41 N42 0.7(5) . . . . ?
N25 C20 C19 N14 4.0(5) . . . . ?
N25 C20 C19 C18 -176.5(4) . . . . ?
N25 C20 C21 C22 -0.1(7) . . . . ?
N25 C24 C23 C22 0.0(7) . . . . ?
N14 C19 C18 C17 1.3(8) . . . . ?
N14 C15 C16 C17 1.4(8) . . . . ?
C36 N37 C32 C31 -178.6(3) . . . . ?
C36 N37 C32 C33 1.2(6) . . . . ?
C36 C35 C38 N39 -18.9(5) . . . . ?
C36 C35 C34 C33 -0.1(7) . . . . ?
C43 N39 C38 C35 -74.7(4) . . . . ?
C43 N39 C40 C41 -0.7(5) . . . . ?
C43 N42 C41 C40 -0.4(5) . . . . ?
C31 N26 C27 C28 -2.7(6) . . . . ?
C31 C32 C33 C34 178.3(4) . . . . ?
C31 C30 C29 C28 -0.8(7) . . . . ?
C20 N25 C24 C23 0.8(6) . . . . ?
C20 C19 C18 C17 -178.2(5) . . . . ?
C20 C21 C22 C23 0.9(8) . . . . ?
C32 N37 C36 C35 -0.4(5) . . . . ?
C32 C31 C30 C29 -179.2(4) . . . . ?
C27 N26 C31 C32 -179.0(3) . . . . ?
C27 N26 C31 C30 1.6(6) . . . . ?
C27 C28 C29 C30 -0.3(7) . . . . ?
C35 C34 C33 C32 0.9(8) . . . . ?
C47 P46 C53 C54 93.0(3) . . . . ?
C47 P46 C53 C58 -83.9(4) . . . . ?
C47 P46 C59 C65 -9.0(10) . . . . ?
C47 P46 C59 C60 163.2(6) . . . . ?
C47 P46 C59 C64 4.2(11) . . . . ?
C47 P46 C59 C69 -166.0(7) . . . . ?
C47 C52 C51 C50 0.0(8) . . . . ?
C38 N39 C43 Au45 1.2(5) . . . . ?
C38 N39 C43 N42 177.0(3) . . . . ?
C38 N39 C40 C41 -177.2(4) . . . . ?
C38 C35 C34 C33 179.3(4) . . . . ?
C40 N39 C43 Au45 -175.4(3) . . . . ?
C40 N39 C43 N42 0.4(4) . . . . ?
C40 N39 C38 C35 101.5(4) . . . . ?
C19 N14 C15 C16 -0.2(6) . . . . ?
C19 C20 C21 C22 178.9(5) . . . . ?
C53 P46 C47 C52 -127.6(4) . . . . ?
C53 P46 C47 C48 49.2(4) . . . . ?
C53 P46 C59 C65 -120.3(10) . . . . ?
C53 P46 C59 C60 51.9(6) . . . . ?
C53 P46 C59 C64 -107.1(10) . . . . ?
C53 P46 C59 C69 82.7(8) . . . . ?
C53 C54 C55 C56 -1.2(8) . . . . ?
C53 C58 C57 C56 1.7(8) . . . . ?
C3 N2 C7 C8 -178.9(3) . . . . ?
C3 N2 C7 C6 -1.9(5) . . . . ?
C7 N2 C3 C4 0.5(5) . . . . ?
C7 C8 C9 C10 -178.0(4) . . . . ?
C8 N13 C12 C11 1.7(5) . . . . ?
C8 C7 C6 C5 178.4(4) . . . . ?
C8 C9 C10 C11 0.2(7) . . . . ?
C24 N25 C20 C19 -179.8(3) . . . . ?
C24 N25 C20 C21 -0.8(6) . . . . ?
C24 C23 C22 C21 -0.9(8) . . . . ?
C41 N42 C43 Au45 175.5(3) . . . . ?
C41 N42 C43 N39 0.0(4) . . . . ?
C54 C53 C58 C57 -2.0(7) . . . . ?
C54 C55 C56 C57 0.8(9) . . . . ?
C49 C50 C51 C52 1.9(8) . . . . ?
C52 C47 C48 C49 1.9(7) . . . . ?
C44 N42 C43 Au45 -5.5(6) . . . . ?
C44 N42 C43 N39 179.0(4) . . . . ?
C44 N42 C41 C40 -179.4(4) . . . . ?
C21 C20 C19 N14 -175.0(4) . . . . ?
C21 C20 C19 C18 4.5(7) . . . . ?
C12 N13 C8 C7 177.1(3) . . . . ?
C12 N13 C8 C9 -3.2(5) . . . . ?
C12 C11 C10 C9 -1.6(7) . . . . ?
C4 C5 C6 C7 0.0(7) . . . . ?
C50 C49 C48 C47 -0.1(7) . . . . ?
C55 C56 C57 C58 -1.0(9) . . . . ?
C48 C47 C52 C51 -1.9(7) . . . . ?
C48 C49 C50 C51 -1.9(8) . . . . ?
C6 C7 C8 N13 -166.3(4) . . . . ?
C6 C7 C8 C9 13.9(6) . . . . ?
C6 C5 C4 C3 -1.4(7) . . . . ?
C30 C31 C32 N37 175.5(4) . . . . ?
C30 C31 C32 C33 -4.3(7) . . . . ?
C15 N14 C19 C20 178.4(4) . . . . ?
C15 N14 C19 C18 -1.2(6) . . . . ?
C34 C35 C38 N39 161.7(4) . . . . ?
C58 C53 C54 C55 1.8(7) . . . . ?
C16 C17 C18 C19 0.0(9) . . . . ?
C18 C17 C16 C15 -1.3(8) . . . . ?
C65 C66 C67 C68 2(2) . . . . ?
C65 C59 C69 C68 17.3(15) . . . . ?
C60 C61 C62 C63 1.1(18) . . . . ?
C61 C60 C59 P46 -177.5(7) . . . . ?
C61 C60 C59 C64 -18.5(15) . . . . ?
C61 C62 C63 C64 -4.8(19) . . . . ?
C66 C65 C59 P46 -175.1(9) . . . . ?
C66 C65 C59 C69 -16.6(18) . . . . ?
C62 C63 C64 C59 -3(2) . . . . ?
C67 C68 C69 C59 -9.6(17) . . . . ?
C63 C64 C59 P46 172.7(11) . . . . ?
C63 C64 C59 C60 15(2) . . . . ?
C59 P46 C47 C52 120.7(4) . . . . ?
C59 P46 C47 C48 -62.5(4) . . . . ?
C59 P46 C53 C54 -153.7(3) . . . . ?
C59 P46 C53 C58 29.4(4) . . . . ?
C59 C65 C66 C67 8(2) . . . . ?
C59 C60 C61 C62 10.3(15) . . . . ?
C69 C68 C67 C66 -1.0(19) . . . . ?

loop_
_exptl_oxdiff_crystal_face_indexfrac_h
_exptl_oxdiff_crystal_face_indexfrac_k
_exptl_oxdiff_crystal_face_indexfrac_l
_exptl_oxdiff_crystal_face_x
_exptl_oxdiff_crystal_face_y
_exptl_oxdiff_crystal_face_z
-10.4908 18.8828 -13.7244 -0.1750 0.9390 0.2961
10.4908 -18.8828 13.7244 0.1750 -0.9390 -0.2961
11.0980 -12.2175 -22.9016 -0.5829 -0.4977 0.6422
-11.0980 12.2175 22.9016 0.5829 0.4977 -0.6422
15.5947 12.5531 7.9553 -0.5917 -0.3227 -0.7388
-5.2687 -15.0687 -22.5710 0.0262 0.0154 0.9995
-14.5078 -13.3415 -10.4552 0.5238 0.2858 0.8025
-15.7417 2.3879 19.6241 0.8389 0.4559 -0.2973
7.6517 -13.3295 21.4583 0.3184 -0.7693 -0.5539
15.0089 -7.0462 -20.0030 -0.7474 -0.5378 0.3981
